data_2106166
loop_
_publ_author_name
'Yakel, H.L.jr.'

_publ_section_title
;
 Atom distribution in sigma-phases. I. Fe and Cr distribution in a binary
 phase equilibrated at 1063, 1013 and 923 K
;
_journal_name_full 'Acta Crystallographica B (39,1983-)'
_journal_page_first 20
_journal_page_last 28
_journal_volume 39
_journal_year 1983
_chemical_formula_sum 'Cr0.964 Fe1.036'
_space_group_IT_number 136
_symmetry_space_group_name_Hall '-P 4n 2n'
_symmetry_space_group_name_H-M 'P 42/m n m'
_cell_angle_alpha 90
_cell_angle_beta 90
_cell_angle_gamma 90
_cell_formula_units_Z 15
_cell_length_a 8.7968
_cell_length_b 8.7968
_cell_length_c 4.5585
_cell_volume 352.754
_citation_journal_id_ASTM ASBSDK
_cod_data_source_file Yakel_ASBSDK_1983_1282.cif
_cod_data_source_block Cr0.964Fe1.036
_cod_original_cell_volume 352.7535
_cod_database_code 2106166

loop_
_symmetry_equiv_pos_as_xyz
x,y,z
-y+1/2,x+1/2,z+1/2
-x,-y,z
y+1/2,-x+1/2,z+1/2
x+1/2,-y+1/2,-z+1/2
y,x,-z
-x+1/2,y+1/2,-z+1/2
-y,-x,-z
-x,-y,-z
y-1/2,-x-1/2,-z-1/2
x,y,-z
-y-1/2,x-1/2,-z-1/2
-x-1/2,y-1/2,z-1/2
-y,-x,z
x-1/2,-y-1/2,z-1/2
y,x,z

loop_
_atom_site_label
_atom_site_type_symbol
_atom_site_fract_x
_atom_site_fract_y
_atom_site_fract_z
_atom_site_occupancy
_atom_site_U_iso_or_equiv
Cr2 Cr 0.39875 0.39875 0 0.7 0.0
Fe2 Fe 0.39875 0.39875 0 0.3 0.0
Cr4 Cr 0.73935 0.06611 0 0.125 0.0
Fe4 Fe 0.73935 0.06611 0 0.875 0.0
Fe5 Fe 0.18267 0.18267 0.2519 0.275 0.0
Fe1 Fe 0 0 0 0.9 0.0
Cr5 Cr 0.18267 0.18267 0.2519 0.73 0.0
Fe3 Fe 0.46349 0.13123 0 0.413 0.0
Cr1 Cr 0 0 0 0.1 0.0
Cr3 Cr 0.46349 0.13123 0 0.587 0.0
